data_4318090
loop_
_publ_author_name
'Matthew D. Hargreaves'
'Mary F. Mahon'
'Michael K. Whittlesey'

_publ_section_title
;
 Substitution Reactions of [Ru(dppe)(CO)(H2O)3][OTf]2
;
_journal_name_full 'Inorganic Chemistry'
_journal_page_first 3137
_journal_page_last 3145
_journal_paper_doi 10.1021/ic020029z
_journal_volume 41
_journal_year 2002
_chemical_formula_sum 'C45.5 H54 F6 N3 O7.5 P2 Ru S2'
_chemical_formula_weight 1104.05
_space_group_IT_number 14
_symmetry_cell_setting monoclinic
_symmetry_space_group_name_Hall '-P 2yn'
_symmetry_space_group_name_H-M 'P 1 21/n 1'
_atom_sites_solution_hydrogens geom
_atom_sites_solution_primary direct
_atom_sites_solution_secondary difmap
_audit_creation_method SHELXL-97
_cell_angle_alpha 90.00
_cell_angle_beta 90.1040(3)
_cell_angle_gamma 90.00
_cell_formula_units_Z 4
_cell_length_a 12.11030(10)
_cell_length_b 21.97210(10)
_cell_length_c 19.6937(2)
_cell_measurement_reflns_used 25
_cell_measurement_temperature 150(2)
_cell_measurement_theta_max 18
_cell_measurement_theta_min 12
_cell_volume 5240.26(7)
_computing_data_reduction 'Denzo and Scalepack (otwinowski & Minor, 1997)'
_computing_molecular_graphics 'ORTEX (P.McArdle, 1995)'
_computing_publication_material 'SHELXL-97/2 (Sheldrick,1997)'
_computing_structure_refinement 'SHELXL-97 (Sheldrick, 1997)'
_computing_structure_solution 'SHELXS-97 (Sheldrick, 1990)'
_diffrn_ambient_temperature 150(2)
_diffrn_measured_fraction_theta_full 0.994
_diffrn_measured_fraction_theta_max 0.994
_diffrn_measurement_device_type KappaCCD
_diffrn_measurement_method KappaCCD
_diffrn_radiation_monochromator graphite
_diffrn_radiation_source 'fine-focus sealed tube'
_diffrn_radiation_type MoK\a
_diffrn_radiation_wavelength 0.7107
_diffrn_reflns_av_R_equivalents 0.0566
_diffrn_reflns_av_sigmaI/netI 0.0293
_diffrn_reflns_limit_h_max 13
_diffrn_reflns_limit_h_min -15
_diffrn_reflns_limit_k_max 28
_diffrn_reflns_limit_k_min -27
_diffrn_reflns_limit_l_max 25
_diffrn_reflns_limit_l_min -25
_diffrn_reflns_number 82263
_diffrn_reflns_theta_full 27.12
_diffrn_reflns_theta_max 27.12
_diffrn_reflns_theta_min 3.53
_exptl_absorpt_coefficient_mu 0.511
_exptl_absorpt_correction_T_max 1.055
_exptl_absorpt_correction_T_min 0.944
_exptl_absorpt_correction_type multi-scan
_exptl_absorpt_process_details
;
multi-scan from symmetry-related measurements (Blessing 1995)
;
_exptl_crystal_colour Colourless
_exptl_crystal_density_diffrn 1.399
_exptl_crystal_density_method 'not measured'
_exptl_crystal_description Block
_exptl_crystal_F_000 2272
_exptl_crystal_size_max 0.30
_exptl_crystal_size_mid 0.20
_exptl_crystal_size_min 0.10
_refine_diff_density_max 1.873
_refine_diff_density_min -1.750
_refine_diff_density_rms 0.096
_refine_ls_extinction_coef 0.0018(3)
_refine_ls_extinction_expression Fc^*^=kFc[1+0.001xFc^2^\l^3^/sin(2\q)]^-1/4^
_refine_ls_extinction_method SHELXL
_refine_ls_goodness_of_fit_ref 0.966
_refine_ls_hydrogen_treatment mixed
_refine_ls_matrix_type full
_refine_ls_number_parameters 635
_refine_ls_number_reflns 11508
_refine_ls_number_restraints 3
_refine_ls_restrained_S_all 0.970
_refine_ls_R_factor_all 0.0580
_refine_ls_R_factor_gt 0.0504
_refine_ls_shift/su_max 1.450
_refine_ls_shift/su_mean 0.010
_refine_ls_structure_factor_coef Fsqd
_refine_ls_weighting_details 'calc w=1/[\s^2^(Fo^2^)+(0.0650P)^2^+16.7663P] where P=(Fo^2^+2Fc^2^)/3'
_refine_ls_weighting_scheme calc
_refine_ls_wR_factor_gt 0.1254
_refine_ls_wR_factor_ref 0.1312
_reflns_number_gt 10152
_reflns_number_total 11508
_reflns_threshold_expression >2sigma(I)
_cod_data_source_file ic020029z_3.cif
_cod_data_source_block k01mkw6
_cod_depositor_comments
;
The following automatic conversions were performed:

'_symmetry_cell_setting' value 'Monoclinic' changed to 'monoclinic'
according to the built-in table from CIF Core dictionary named
'cif_core.dic' version 2.4.1 from
2010-06-29.

'_exptl_absorpt_correction_type' value 'multiscan'
changed to 'multi-scan' according to the built-in table from CIF Core
dictionary named 'cif_core.dic' version 2.4.1 from 2010-06-29.

Automatic conversion script
Id: cif_fix_values 1646 2011-03-28 12:23:43Z adriana 

The following automatic conversions were performed:

data name '_atom_site_symetry_multiplicity' was replaced with
'_atom_site_symmetry_multiplicity' as specified in the replacement
file 'data/replacement-values/replacement_tags.lst'.

Automatic conversion script
Id: cif_correct_tags 9268 2022-04-12 08:56:07Z antanas 
;
_cod_original_formula_sum 'C45.50 H54 F6 N3 O7.50 P2 Ru S2'
_cod_database_code 4318090

loop_
_symmetry_equiv_pos_as_xyz
'x, y, z'
'x+1/2, -y+1/2, z+1/2'
'-x, -y, -z'
'-x-1/2, y-1/2, -z-1/2'

loop_
_atom_site_label
_atom_site_type_symbol
_atom_site_fract_x
_atom_site_fract_y
_atom_site_fract_z
_atom_site_U_iso_or_equiv
_atom_site_adp_type
_atom_site_occupancy
_atom_site_symmetry_multiplicity
_atom_site_calc_flag
_atom_site_refinement_flags
_atom_site_disorder_assembly
_atom_site_disorder_group
Ru1 Ru 0.244029(17) 0.225050(10) 0.223305(11) 0.01534(9) Uani 1 1 d . . .
S1 S 0.68410(8) 0.02622(4) 0.35421(4) 0.0320(2) Uani 1 1 d . . .
S2 S 0.1833(2) 0.14383(9) -0.06693(17) 0.1196(9) Uani 1 1 d . . .
P1 P 0.43766(6) 0.21230(3) 0.21614(4) 0.01486(15) Uani 1 1 d . . .
P2 P 0.26547(6) 0.18540(3) 0.33382(4) 0.01828(16) Uani 1 1 d . . .
O1 O 0.1976(2) 0.09685(11) 0.17006(14) 0.0406(6) Uani 1 1 d . . .
O2 O 0.7524(2) 0.01282(13) 0.41186(14) 0.0444(7) Uani 1 1 d . . .
O3 O 0.7162(3) -0.00416(17) 0.29297(16) 0.0651(10) Uani 1 1 d . . .
O4 O 0.6559(3) 0.08946(12) 0.34682(14) 0.0428(7) Uani 1 1 d . . .
O5 O 0.2039(8) 0.0771(4) -0.1163(4) 0.176(3) Uani 1 1 d . . .
O6 O 0.2896(4) 0.1634(2) -0.0482(3) 0.0987(17) Uani 1 1 d . . .
O7 O 0.1100(4) 0.1810(2) -0.1005(2) 0.0962(16) Uani 1 1 d . . .
F1 F 0.4818(3) -0.00242(19) 0.3234(3) 0.1071(15) Uani 1 1 d . . .
F2 F 0.5073(3) 0.0189(2) 0.4282(2) 0.0987(13) Uani 1 1 d . . .
F3 F 0.5630(4) -0.06666(16) 0.3890(3) 0.1142(16) Uani 1 1 d . . .
F4 F 0.0348(6) 0.0740(5) -0.0277(4) 0.286(7) Uani 1 1 d D . .
F5 F 0.1908(6) 0.0592(4) 0.0184(4) 0.224(5) Uani 1 1 d D . .
F6 F 0.1098(6) 0.1582(2) 0.0374(3) 0.141(2) Uani 1 1 d D . .
N1 N 0.2348(2) 0.29245(13) 0.08128(13) 0.0252(6) Uani 1 1 d . . .
N2 N -0.0103(2) 0.25489(15) 0.23759(16) 0.0332(7) Uani 1 1 d . . .
N3 N 0.2718(2) 0.36006(12) 0.27854(14) 0.0270(6) Uani 1 1 d . . .
C1 C 0.4805(2) 0.14695(13) 0.16579(14) 0.0195(6) Uani 1 1 d . . .
C2 C 0.4300(3) 0.13668(15) 0.10269(15) 0.0239(6) Uani 1 1 d . . .
H2 H 0.3752 0.1641 0.0866 0.029 Uiso 1 1 calc R . .
C3 C 0.4596(3) 0.08670(16) 0.06352(17) 0.0310(7) Uani 1 1 d . . .
H3 H 0.4260 0.0803 0.0205 0.037 Uiso 1 1 calc R . .
C4 C 0.5380(3) 0.04622(17) 0.08737(19) 0.0379(8) Uani 1 1 d . . .
H4 H 0.5580 0.0120 0.0606 0.046 Uiso 1 1 calc R . .
C5 C 0.5875(3) 0.05531(17) 0.1500(2) 0.0381(8) Uani 1 1 d . . .
H5 H 0.6404 0.0270 0.1664 0.046 Uiso 1 1 calc R . .
C6 C 0.5598(3) 0.10588(15) 0.18883(17) 0.0281(7) Uani 1 1 d . . .
H6 H 0.5952 0.1125 0.2313 0.034 Uiso 1 1 calc R . .
C7 C 0.5120(2) 0.27793(13) 0.18296(15) 0.0190(6) Uani 1 1 d . . .
C8 C 0.5315(3) 0.28234(15) 0.11327(17) 0.0272(7) Uani 1 1 d . . .
H8 H 0.5109 0.2499 0.0840 0.033 Uiso 1 1 calc R . .
C9 C 0.5814(3) 0.33441(18) 0.08674(19) 0.0361(8) Uani 1 1 d . . .
H9 H 0.5945 0.3373 0.0393 0.043 Uiso 1 1 calc R . .
C10 C 0.6118(3) 0.38156(16) 0.1286(2) 0.0360(8) Uani 1 1 d . . .
H10 H 0.6458 0.4168 0.1101 0.043 Uiso 1 1 calc R . .
C11 C 0.5927(3) 0.37771(16) 0.1977(2) 0.0329(8) Uani 1 1 d . . .
H11 H 0.6136 0.4104 0.2265 0.039 Uiso 1 1 calc R . .
C12 C 0.5429(3) 0.32599(15) 0.22536(18) 0.0263(6) Uani 1 1 d . . .
H12 H 0.5302 0.3235 0.2729 0.032 Uiso 1 1 calc R . .
C13 C 0.1782(3) 0.12286(14) 0.36191(15) 0.0227(6) Uani 1 1 d . . .
C14 C 0.0773(3) 0.11083(17) 0.33133(18) 0.0339(8) Uani 1 1 d . . .
H14 H 0.0554 0.1333 0.2923 0.041 Uiso 1 1 calc R . .
C15 C 0.0083(3) 0.0664(2) 0.3572(2) 0.0426(9) Uani 1 1 d . . .
H15 H -0.0607 0.0583 0.3360 0.051 Uiso 1 1 calc R . .
C16 C 0.0398(3) 0.03361(17) 0.41414(19) 0.0358(8) Uani 1 1 d . . .
H16 H -0.0078 0.0033 0.4321 0.043 Uiso 1 1 calc R . .
C17 C 0.1402(3) 0.04494(16) 0.44472(17) 0.0324(8) Uani 1 1 d . . .
H17 H 0.1619 0.0221 0.4835 0.039 Uiso 1 1 calc R . .
C18 C 0.2095(3) 0.08937(15) 0.41927(16) 0.0270(7) Uani 1 1 d . . .
H18 H 0.2784 0.0972 0.4407 0.032 Uiso 1 1 calc R . .
C19 C 0.2450(3) 0.24055(15) 0.40126(15) 0.0250(6) Uani 1 1 d . . .
C20 C 0.1374(3) 0.26182(17) 0.41171(18) 0.0327(7) Uani 1 1 d . . .
H20 H 0.0791 0.2475 0.3836 0.039 Uiso 1 1 calc R . .
C21 C 0.1150(4) 0.3034(2) 0.4624(2) 0.0437(10) Uani 1 1 d . . .
H21 H 0.0420 0.3181 0.4688 0.052 Uiso 1 1 calc R . .
C22 C 0.2001(4) 0.3235(2) 0.5038(2) 0.0523(11) Uani 1 1 d . . .
H22 H 0.1848 0.3515 0.5394 0.063 Uiso 1 1 calc R . .
C23 C 0.3062(4) 0.3035(2) 0.4940(2) 0.0538(12) Uani 1 1 d . . .
H23 H 0.3640 0.3182 0.5223 0.065 Uiso 1 1 calc R . .
C24 C 0.3299(3) 0.2617(2) 0.44235(18) 0.0385(8) Uani 1 1 d . . .
H24 H 0.4035 0.2480 0.4355 0.046 Uiso 1 1 calc R . .
C25 C 0.4876(2) 0.19975(14) 0.30300(14) 0.0193(6) Uani 1 1 d . . .
H25A H 0.5623 0.1814 0.3018 0.023 Uiso 1 1 calc R . .
H25B H 0.4927 0.2391 0.3272 0.023 Uiso 1 1 calc R . .
C26 C 0.4081(2) 0.15727(14) 0.34047(15) 0.0211(6) Uani 1 1 d . . .
H26A H 0.4296 0.1547 0.3889 0.025 Uiso 1 1 calc R . .
H26B H 0.4127 0.1159 0.3207 0.025 Uiso 1 1 calc R . .
C27 C 0.2150(3) 0.14415(15) 0.18859(16) 0.0249(6) Uani 1 1 d . . .
C28 C 0.2389(2) 0.26513(14) 0.13050(15) 0.0208(6) Uani 1 1 d . . .
C29 C 0.2233(3) 0.33434(16) 0.02327(17) 0.0314(8) Uani 1 1 d . . .
C30 C 0.3136(4) 0.3203(2) -0.0271(2) 0.0517(11) Uani 1 1 d . . .
H30A H 0.3857 0.3278 -0.0060 0.078 Uiso 1 1 calc R . .
H30B H 0.3052 0.3465 -0.0671 0.078 Uiso 1 1 calc R . .
H30C H 0.3086 0.2776 -0.0409 0.078 Uiso 1 1 calc R . .
C31 C 0.1099(4) 0.3241(2) -0.0071(2) 0.0500(11) Uani 1 1 d . . .
H31A H 0.1045 0.2822 -0.0239 0.075 Uiso 1 1 calc R . .
H31B H 0.0983 0.3526 -0.0448 0.075 Uiso 1 1 calc R . .
H31C H 0.0536 0.3309 0.0277 0.075 Uiso 1 1 calc R . .
C32 C 0.2341(5) 0.39796(19) 0.0523(2) 0.0585(14) Uani 1 1 d . . .
H32A H 0.1773 0.4043 0.0869 0.088 Uiso 1 1 calc R . .
H32B H 0.2248 0.4279 0.0159 0.088 Uiso 1 1 calc R . .
H32C H 0.3074 0.4028 0.0729 0.088 Uiso 1 1 calc R . .
C33 C 0.0804(3) 0.24179(15) 0.23306(16) 0.0256(6) Uani 1 1 d . . .
C34 C -0.1264(3) 0.2744(2) 0.2409(2) 0.0451(10) Uani 1 1 d . . .
C35 C -0.1695(4) 0.2720(3) 0.1688(3) 0.0687(16) Uani 1 1 d . . .
H35A H -0.1243 0.2982 0.1398 0.103 Uiso 1 1 calc R . .
H35B H -0.2463 0.2861 0.1678 0.103 Uiso 1 1 calc R . .
H35C H -0.1660 0.2300 0.1521 0.103 Uiso 1 1 calc R . .
C36 C -0.1263(4) 0.3394(3) 0.2690(4) 0.0779(18) Uani 1 1 d . . .
H36A H -0.0957 0.3393 0.3151 0.117 Uiso 1 1 calc R . .
H36B H -0.2021 0.3550 0.2701 0.117 Uiso 1 1 calc R . .
H36C H -0.0811 0.3655 0.2398 0.117 Uiso 1 1 calc R . .
C37 C -0.1851(4) 0.2318(4) 0.2884(4) 0.090(2) Uani 1 1 d . . .
H37A H -0.1858 0.1907 0.2689 0.136 Uiso 1 1 calc R . .
H37B H -0.2612 0.2458 0.2950 0.136 Uiso 1 1 calc R . .
H37C H -0.1466 0.2311 0.3322 0.136 Uiso 1 1 calc R . .
C38 C 0.2671(2) 0.31093(14) 0.26020(15) 0.0200(6) Uani 1 1 d . . .
C39 C 0.2758(3) 0.42438(16) 0.29921(19) 0.0334(8) Uani 1 1 d . . .
C40 C 0.3045(5) 0.46081(18) 0.2360(2) 0.0506(11) Uani 1 1 d . . .
H40A H 0.3748 0.4463 0.2174 0.076 Uiso 1 1 calc R . .
H40B H 0.3111 0.5040 0.2478 0.076 Uiso 1 1 calc R . .
H40C H 0.2462 0.4556 0.2019 0.076 Uiso 1 1 calc R . .
C41 C 0.1623(4) 0.4406(2) 0.3266(3) 0.0614(13) Uani 1 1 d . . .
H41A H 0.1065 0.4332 0.2915 0.092 Uiso 1 1 calc R . .
H41B H 0.1611 0.4836 0.3396 0.092 Uiso 1 1 calc R . .
H41C H 0.1462 0.4154 0.3664 0.092 Uiso 1 1 calc R . .
C42 C 0.3641(5) 0.4293(2) 0.3538(3) 0.0628(14) Uani 1 1 d . . .
H42A H 0.3453 0.4024 0.3918 0.094 Uiso 1 1 calc R . .
H42B H 0.3684 0.4714 0.3699 0.094 Uiso 1 1 calc R . .
H42C H 0.4356 0.4171 0.3349 0.094 Uiso 1 1 calc R . .
C43 C 0.5531(5) -0.0081(2) 0.3749(3) 0.0664(15) Uani 1 1 d . . .
C44 C 0.1224(8) 0.1113(6) -0.0046(5) 0.192(7) Uani 1 1 d D . .
O8 O 0.9353(13) 0.1319(4) 0.1451(6) 0.126(5) Uani 0.50 1 d P . .
C45 C 0.8935(10) 0.0262(7) 0.1904(5) 0.078(4) Uani 0.50 1 d P . .
H45A H 0.9652 0.0055 0.1929 0.116 Uiso 0.50 1 calc PR . .
H45B H 0.8374 -0.0024 0.1739 0.116 Uiso 0.50 1 calc PR . .
H45C H 0.8729 0.0408 0.2356 0.116 Uiso 0.50 1 calc PR . .
C46 C 0.9018(14) 0.0812(8) 0.1405(9) 0.101(5) Uani 0.50 1 d P . .
C47 C 0.871(3) 0.0502(10) 0.0686(9) 0.24(2) Uani 0.50 1 d P . .
H47A H 0.8324 0.0798 0.0399 0.364 Uiso 0.50 1 calc PR . .
H47B H 0.8229 0.0150 0.0764 0.364 Uiso 0.50 1 calc PR . .
H47C H 0.9387 0.0369 0.0459 0.364 Uiso 0.50 1 calc PR . .

loop_
_atom_site_aniso_label
_atom_site_aniso_U_11
_atom_site_aniso_U_22
_atom_site_aniso_U_33
_atom_site_aniso_U_23
_atom_site_aniso_U_13
_atom_site_aniso_U_12
Ru1 0.01205(12) 0.01767(13) 0.01628(13) 0.00434(8) -0.00158(8) 0.00042(8)
S1 0.0390(5) 0.0304(4) 0.0266(4) -0.0064(3) -0.0115(3) 0.0126(3)
S2 0.0997(15) 0.0662(11) 0.193(3) 0.0356(14) -0.0548(17) -0.0121(10)
P1 0.0120(3) 0.0173(3) 0.0153(3) 0.0008(2) -0.0002(2) 0.0008(2)
P2 0.0153(3) 0.0231(4) 0.0165(3) 0.0053(3) 0.0004(3) 0.0022(3)
O1 0.0540(17) 0.0252(13) 0.0426(15) -0.0013(11) -0.0034(12) -0.0141(12)
O2 0.0502(17) 0.0448(16) 0.0381(15) -0.0040(12) -0.0205(12) 0.0183(13)
O3 0.091(3) 0.070(2) 0.0341(16) -0.0202(15) -0.0099(16) 0.037(2)
O4 0.0583(18) 0.0304(14) 0.0395(15) -0.0009(11) -0.0141(13) 0.0115(12)
O5 0.195(8) 0.194(8) 0.141(6) -0.056(6) 0.048(6) -0.059(6)
O6 0.093(3) 0.077(3) 0.126(4) 0.025(3) -0.055(3) -0.019(2)
O7 0.110(4) 0.110(4) 0.068(3) 0.003(3) -0.044(3) 0.023(3)
F1 0.064(2) 0.096(3) 0.161(4) -0.025(3) -0.059(2) -0.011(2)
F2 0.068(2) 0.107(3) 0.121(3) 0.006(3) 0.039(2) 0.000(2)
F3 0.108(3) 0.048(2) 0.187(5) 0.019(2) 0.000(3) -0.021(2)
F4 0.175(7) 0.420(13) 0.261(9) 0.221(10) -0.160(7) -0.189(8)
F5 0.173(6) 0.241(7) 0.257(8) 0.182(7) -0.158(6) -0.119(5)
F6 0.203(6) 0.120(4) 0.099(3) -0.028(3) -0.046(4) 0.045(4)
N1 0.0269(14) 0.0271(14) 0.0215(13) 0.0083(11) -0.0059(10) -0.0036(11)
N2 0.0160(14) 0.0470(18) 0.0365(16) 0.0130(13) -0.0010(11) 0.0056(12)
N3 0.0291(14) 0.0228(14) 0.0291(14) 0.0001(11) 0.0010(11) 0.0048(11)
C1 0.0209(14) 0.0195(14) 0.0181(13) -0.0001(10) 0.0024(11) -0.0008(11)
C2 0.0234(15) 0.0267(16) 0.0216(15) -0.0003(12) -0.0003(12) -0.0006(12)
C3 0.0395(19) 0.0311(18) 0.0224(16) -0.0058(13) 0.0016(14) -0.0048(14)
C4 0.051(2) 0.0285(18) 0.0344(19) -0.0100(14) 0.0069(16) 0.0045(16)
C5 0.045(2) 0.0309(19) 0.038(2) -0.0018(15) -0.0007(16) 0.0156(16)
C6 0.0302(17) 0.0292(17) 0.0250(16) -0.0002(13) -0.0015(13) 0.0078(13)
C7 0.0120(12) 0.0194(14) 0.0255(15) 0.0040(11) -0.0005(10) 0.0010(10)
C8 0.0257(16) 0.0317(17) 0.0241(16) 0.0051(13) -0.0022(12) -0.0068(13)
C9 0.0302(18) 0.044(2) 0.0339(19) 0.0176(16) -0.0017(14) -0.0090(15)
C10 0.0228(16) 0.0294(18) 0.056(2) 0.0177(16) -0.0045(15) -0.0075(13)
C11 0.0215(16) 0.0235(16) 0.054(2) -0.0023(15) -0.0018(15) -0.0040(12)
C12 0.0210(15) 0.0249(16) 0.0330(17) -0.0013(13) 0.0012(12) -0.0012(12)
C13 0.0226(15) 0.0233(15) 0.0223(14) 0.0067(11) 0.0045(11) 0.0009(11)
C14 0.0269(17) 0.042(2) 0.0328(18) 0.0174(15) -0.0037(14) -0.0067(14)
C15 0.0302(19) 0.054(2) 0.044(2) 0.0165(18) -0.0036(16) -0.0153(17)
C16 0.041(2) 0.0335(19) 0.0330(18) 0.0091(15) 0.0089(15) -0.0093(15)
C17 0.044(2) 0.0284(17) 0.0250(16) 0.0100(13) 0.0062(14) 0.0014(14)
C18 0.0290(17) 0.0293(17) 0.0228(15) 0.0064(12) 0.0006(12) 0.0013(13)
C19 0.0287(16) 0.0290(16) 0.0172(14) 0.0028(12) 0.0041(12) 0.0014(13)
C20 0.0307(18) 0.0383(19) 0.0292(17) 0.0017(14) 0.0062(14) 0.0053(14)
C21 0.048(2) 0.048(2) 0.035(2) -0.0018(17) 0.0157(17) 0.0115(18)
C22 0.069(3) 0.060(3) 0.028(2) -0.0135(18) 0.0171(19) 0.002(2)
C23 0.060(3) 0.073(3) 0.029(2) -0.021(2) 0.0007(19) -0.006(2)
C24 0.035(2) 0.054(2) 0.0260(17) -0.0076(16) 0.0008(14) 0.0001(17)
C25 0.0162(13) 0.0259(15) 0.0158(13) 0.0007(11) -0.0024(10) 0.0011(11)
C26 0.0178(14) 0.0267(15) 0.0189(14) 0.0059(11) -0.0011(11) 0.0043(11)
C27 0.0221(15) 0.0273(17) 0.0254(15) 0.0069(12) -0.0020(12) -0.0038(12)
C28 0.0169(14) 0.0217(14) 0.0239(15) 0.0015(12) -0.0044(11) -0.0021(11)
C29 0.041(2) 0.0311(18) 0.0220(15) 0.0143(13) -0.0122(14) -0.0067(14)
C30 0.051(3) 0.070(3) 0.034(2) 0.023(2) 0.0017(18) -0.004(2)
C31 0.045(2) 0.058(3) 0.047(2) 0.023(2) -0.0245(19) -0.008(2)
C32 0.100(4) 0.032(2) 0.043(2) 0.0115(18) -0.024(2) -0.011(2)
C33 0.0219(16) 0.0314(17) 0.0235(15) 0.0083(12) -0.0029(12) -0.0007(12)
C34 0.0125(16) 0.075(3) 0.048(2) 0.008(2) 0.0000(15) 0.0094(16)
C35 0.034(2) 0.112(5) 0.060(3) -0.004(3) -0.016(2) 0.027(3)
C36 0.043(3) 0.093(4) 0.098(5) -0.020(4) -0.011(3) 0.032(3)
C37 0.031(3) 0.137(6) 0.104(5) 0.041(4) 0.020(3) -0.007(3)
C38 0.0160(13) 0.0239(16) 0.0199(14) 0.0060(11) 0.0018(10) 0.0054(11)
C39 0.042(2) 0.0229(17) 0.0354(18) -0.0064(14) -0.0003(15) 0.0038(14)
C40 0.084(3) 0.0249(19) 0.043(2) -0.0031(16) 0.008(2) -0.005(2)
C41 0.061(3) 0.041(2) 0.082(4) -0.012(2) 0.022(3) 0.011(2)
C42 0.078(4) 0.047(3) 0.064(3) -0.021(2) -0.031(3) 0.010(2)
C43 0.056(3) 0.044(3) 0.100(4) -0.005(3) -0.015(3) -0.005(2)
C44 0.116(8) 0.34(2) 0.118(8) -0.151(11) -0.046(7) 0.061(10)
O8 0.211(15) 0.044(5) 0.122(9) -0.004(5) 0.011(9) -0.004(7)
C45 0.061(7) 0.136(12) 0.036(5) 0.009(6) -0.007(4) 0.035(7)
C46 0.096(11) 0.089(11) 0.119(13) 0.010(9) 0.030(9) 0.044(9)
C47 0.53(6) 0.129(17) 0.072(11) 0.026(11) 0.07(2) 0.18(3)

loop_
_atom_type_symbol
_atom_type_description
_atom_type_scat_dispersion_real
_atom_type_scat_dispersion_imag
_atom_type_scat_source
C C 0.0033 0.0016 'International Tables Vol C Tables 4.2.6.8 and 6.1.1.4'
H H 0.0000 0.0000 'International Tables Vol C Tables 4.2.6.8 and 6.1.1.4'
N N 0.0061 0.0033 'International Tables Vol C Tables 4.2.6.8 and 6.1.1.4'
O O 0.0106 0.0060 'International Tables Vol C Tables 4.2.6.8 and 6.1.1.4'
F F 0.0171 0.0103 'International Tables Vol C Tables 4.2.6.8 and 6.1.1.4'
S S 0.1246 0.1234 'International Tables Vol C Tables 4.2.6.8 and 6.1.1.4'
P P 0.1023 0.0942 'International Tables Vol C Tables 4.2.6.8 and 6.1.1.4'
Ru Ru -1.2594 0.8363 'International Tables Vol C Tables 4.2.6.8 and 6.1.1.4'

loop_
_geom_angle_atom_site_label_1
_geom_angle_atom_site_label_2
_geom_angle_atom_site_label_3
_geom_angle
_geom_angle_site_symmetry_1
_geom_angle_site_symmetry_3
_geom_angle_publ_flag
C27 Ru1 C33 91.33(14) . . ?
C27 Ru1 C28 94.31(12) . . ?
C33 Ru1 C28 88.76(12) . . ?
C27 Ru1 C38 177.42(12) . . ?
C33 Ru1 C38 86.09(13) . . ?
C28 Ru1 C38 85.60(12) . . ?
C27 Ru1 P2 90.36(9) . . ?
C33 Ru1 P2 94.91(9) . . ?
C28 Ru1 P2 173.99(8) . . ?
C38 Ru1 P2 89.90(8) . . ?
C27 Ru1 P1 92.84(10) . . ?
C33 Ru1 P1 175.79(10) . . ?
C28 Ru1 P1 91.51(8) . . ?
C38 Ru1 P1 89.74(8) . . ?
P2 Ru1 P1 84.48(3) . . ?
O3 S1 O2 114.44(19) . . ?
O3 S1 O4 115.4(2) . . ?
O2 S1 O4 114.51(17) . . ?
O3 S1 C43 103.7(3) . . ?
O2 S1 C43 104.0(2) . . ?
O4 S1 C43 102.6(2) . . ?
O7 S2 O6 122.4(3) . . ?
O7 S2 C44 109.6(5) . . ?
O6 S2 C44 111.0(4) . . ?
O7 S2 O5 108.5(4) . . ?
O6 S2 O5 105.4(4) . . ?
C44 S2 O5 96.6(4) . . ?
C1 P1 C7 106.72(13) . . ?
C1 P1 C25 107.19(14) . . ?
C7 P1 C25 106.92(14) . . ?
C1 P1 Ru1 114.14(10) . . ?
C7 P1 Ru1 114.70(9) . . ?
C25 P1 Ru1 106.72(10) . . ?
C19 P2 C13 101.62(14) . . ?
C19 P2 C26 107.57(15) . . ?
C13 P2 C26 105.68(14) . . ?
C19 P2 Ru1 114.43(10) . . ?
C13 P2 Ru1 119.77(11) . . ?
C26 P2 Ru1 106.96(10) . . ?
C28 N1 C29 172.4(3) . . ?
C33 N2 C34 177.0(4) . . ?
C38 N3 C39 177.4(3) . . ?
C6 C1 C2 118.9(3) . . ?
C6 C1 P1 122.0(2) . . ?
C2 C1 P1 119.1(2) . . ?
C3 C2 C1 120.5(3) . . ?
C4 C3 C2 119.8(3) . . ?
C3 C4 C5 120.4(3) . . ?
C4 C5 C6 120.0(3) . . ?
C5 C6 C1 120.4(3) . . ?
C8 C7 C12 119.3(3) . . ?
C8 C7 P1 119.5(2) . . ?
C12 C7 P1 121.1(2) . . ?
C9 C8 C7 119.9(3) . . ?
C10 C9 C8 120.6(3) . . ?
C9 C10 C11 120.0(3) . . ?
C10 C11 C12 120.4(3) . . ?
C7 C12 C11 119.8(3) . . ?
C14 C13 C18 119.1(3) . . ?
C14 C13 P2 121.6(2) . . ?
C18 C13 P2 119.1(2) . . ?
C15 C14 C13 120.4(3) . . ?
C14 C15 C16 120.0(4) . . ?
C17 C16 C15 120.1(3) . . ?
C16 C17 C18 120.3(3) . . ?
C17 C18 C13 120.1(3) . . ?
C24 C19 C20 119.4(3) . . ?
C24 C19 P2 123.2(3) . . ?
C20 C19 P2 117.3(3) . . ?
C21 C20 C19 120.7(4) . . ?
C20 C21 C22 119.4(4) . . ?
C23 C22 C21 120.6(4) . . ?
C22 C23 C24 120.4(4) . . ?
C19 C24 C23 119.4(4) . . ?
C26 C25 P1 109.5(2) . . ?
C25 C26 P2 110.6(2) . . ?
O1 C27 Ru1 178.3(3) . . ?
N1 C28 Ru1 173.9(3) . . ?
N1 C29 C30 108.3(3) . . ?
N1 C29 C31 107.3(3) . . ?
C30 C29 C31 111.6(3) . . ?
N1 C29 C32 106.0(3) . . ?
C30 C29 C32 112.0(4) . . ?
C31 C29 C32 111.3(4) . . ?
N2 C33 Ru1 175.7(3) . . ?
N2 C34 C37 107.4(4) . . ?
N2 C34 C35 106.1(3) . . ?
C37 C34 C35 113.5(5) . . ?
N2 C34 C36 106.7(4) . . ?
C37 C34 C36 110.9(5) . . ?
C35 C34 C36 111.8(4) . . ?
N3 C38 Ru1 174.4(3) . . ?
N3 C39 C42 106.6(3) . . ?
N3 C39 C41 107.1(3) . . ?
C42 C39 C41 111.6(4) . . ?
N3 C39 C40 106.6(3) . . ?
C42 C39 C40 112.4(4) . . ?
C41 C39 C40 112.1(4) . . ?
F3 C43 F2 107.9(6) . . ?
F3 C43 F1 108.0(5) . . ?
F2 C43 F1 106.8(5) . . ?
F3 C43 S1 112.0(4) . . ?
F2 C43 S1 111.1(4) . . ?
F1 C43 S1 110.9(5) . . ?
F6 C44 F4 124.1(10) . . ?
F6 C44 F5 118.2(8) . . ?
F4 C44 F5 94.0(9) . . ?
F6 C44 S2 100.6(9) . . ?
F4 C44 S2 111.0(7) . . ?
F5 C44 S2 108.8(7) . . ?
O8 C46 C45 134.5(17) . . ?
O8 C46 C47 122.7(17) . . ?
C45 C46 C47 102.1(14) . . ?

loop_
_geom_bond_atom_site_label_1
_geom_bond_atom_site_label_2
_geom_bond_distance
_geom_bond_site_symmetry_2
_geom_bond_publ_flag
Ru1 C27 1.937(3) . ?
Ru1 C33 2.025(3) . ?
Ru1 C28 2.030(3) . ?
Ru1 C38 2.041(3) . ?
Ru1 P2 2.3583(7) . ?
Ru1 P1 2.3660(7) . ?
S1 O3 1.433(3) . ?
S1 O2 1.434(3) . ?
S1 O4 1.438(3) . ?
S1 C43 1.804(6) . ?
S2 O7 1.375(5) . ?
S2 O6 1.405(5) . ?
S2 C44 1.601(14) . ?
S2 O5 1.778(8) . ?
P1 C1 1.821(3) . ?
P1 C7 1.822(3) . ?
P1 C25 1.834(3) . ?
P2 C19 1.815(3) . ?
P2 C13 1.820(3) . ?
P2 C26 1.839(3) . ?
O1 C27 1.121(4) . ?
F1 C43 1.337(7) . ?
F2 C43 1.328(7) . ?
F3 C43 1.322(6) . ?
F4 C44 1.415(10) . ?
F5 C44 1.482(11) . ?
F6 C44 1.332(8) . ?
N1 C28 1.141(4) . ?
N1 C29 1.474(4) . ?
N2 C33 1.140(4) . ?
N2 C34 1.471(4) . ?
N3 C38 1.140(4) . ?
N3 C39 1.471(4) . ?
C1 C6 1.394(4) . ?
C1 C2 1.402(4) . ?
C2 C3 1.389(5) . ?
C3 C4 1.383(5) . ?
C4 C5 1.385(5) . ?
C5 C6 1.390(5) . ?
C7 C8 1.396(4) . ?
C7 C12 1.397(4) . ?
C8 C9 1.396(5) . ?
C9 C10 1.374(6) . ?
C10 C11 1.382(6) . ?
C11 C12 1.398(5) . ?
C13 C14 1.387(5) . ?
C13 C18 1.400(4) . ?
C14 C15 1.384(5) . ?
C15 C16 1.385(5) . ?
C16 C17 1.379(6) . ?
C17 C18 1.382(5) . ?
C19 C24 1.388(5) . ?
C19 C20 1.400(5) . ?
C20 C21 1.380(5) . ?
C21 C22 1.386(7) . ?
C22 C23 1.373(7) . ?
C23 C24 1.400(6) . ?
C25 C26 1.532(4) . ?
C29 C30 1.509(6) . ?
C29 C31 1.514(5) . ?
C29 C32 1.516(6) . ?
C34 C37 1.503(7) . ?
C34 C35 1.512(6) . ?
C34 C36 1.531(8) . ?
C39 C42 1.519(6) . ?
C39 C41 1.520(6) . ?
C39 C40 1.521(5) . ?
O8 C46 1.188(19) . ?
C45 C46 1.56(2) . ?
C46 C47 1.62(3) . ?
